data_2022081
loop_
_publ_author_name
'Jha, Kunal Kumar'
'Gruza, Barbara'
'Kumar, Prashant'
'Chodkiewicz, Michal Leszek'
'Dominiak, Paulina Maria'

_publ_section_title
;
 TAAM: a reliable and user friendly tool for hydrogen-atom location using
 routine X-ray diffraction data
;
_journal_issue 3
_journal_name_full 'Acta Crystallographica Section B Structural Science, Crystal Engineering and Materials'
_journal_paper_doi 10.1107/S2052520620002917
_journal_volume 76
_journal_year 2020
_chemical_absolute_configuration unk
_chemical_formula_moiety 'Cl, C6 H15 N2 O3'
_chemical_formula_sum 'C6 H15 Cl N2 O3'
_chemical_formula_weight 198.65
_space_group_crystal_system orthorhombic
_space_group_IT_number 19
_space_group_name_Hall 'P 2ac 2ab'
_space_group_name_H-M_alt 'P 21 21 21'
_symmetry_Int_Tables_number 19
_audit_creation_date 2019-09-26
_audit_creation_method
;
Olex2 1.2
(compiled 2018.05.29 svn.r3508 for OlexSys, GUI svn.r5506)
;
_cell_angle_alpha 90
_cell_angle_beta 90
_cell_angle_gamma 90
_cell_formula_units_Z 4
_cell_length_a 5.4315(1)
_cell_length_b 9.8019(1)
_cell_length_c 17.3505(2)
_cell_measurement_temperature 100
_cell_volume 923.72(2)
_computing_molecular_graphics 'Olex2 (Dolomanov et al., 2009)'
_computing_publication_material 'Olex2 (Dolomanov et al., 2009)'
_computing_structure_refinement 'olex2.refine (Bourhis et al., 2015)'
_diffrn_ambient_temperature 100
_diffrn_measured_fraction_theta_full 1.0000
_diffrn_measured_fraction_theta_max 1.0000
_diffrn_measurement_device_type 'Bruker D8'
_diffrn_radiation_type synchrotron
_diffrn_radiation_wavelength 0.4750
_diffrn_reflns_av_R_equivalents 0.0000
_diffrn_reflns_av_unetI/netI 0.0267
_diffrn_reflns_limit_h_max 14
_diffrn_reflns_limit_h_min 0
_diffrn_reflns_limit_k_max 26
_diffrn_reflns_limit_k_min 0
_diffrn_reflns_limit_l_max 46
_diffrn_reflns_limit_l_min 0
_diffrn_reflns_number 10412
_diffrn_reflns_theta_full 26.4891
_diffrn_reflns_theta_max 26.49
_diffrn_reflns_theta_min 2.35
_exptl_absorpt_coefficient_mu 0.387
_exptl_crystal_density_diffrn 1.4283
_exptl_crystal_F_000 424.7996
_refine_diff_density_max 0.2100
_refine_diff_density_min -0.1048
_refine_diff_density_rms 0.0297
_refine_ls_d_res_high 0.7967
_refine_ls_d_res_low 8.6753
_refine_ls_goodness_of_fit_ref 1.1883
_refine_ls_hydrogen_treatment refall
_refine_ls_matrix_type full
_refine_ls_number_constraints 0
_refine_ls_number_parameters 244
_refine_ls_number_reflns 1139
_refine_ls_number_restraints 0
_refine_ls_restrained_S_all 1.1883
_refine_ls_R_factor_all 0.0147
_refine_ls_R_factor_gt 0.0145
_refine_ls_shift/su_max 0.0004
_refine_ls_shift/su_mean 0.0000
_refine_ls_structure_factor_coef Fsqd
_refine_ls_weighting_details 'w=1/[\s^2^(Fo^2^)+(0.0161P)^2^+0.0434P] where P=(Fo^2^+2Fc^2^)/3'
_refine_ls_weighting_scheme calc
_refine_ls_wR_factor_gt 0.0367
_refine_ls_wR_factor_ref 0.0368
_reflns_Friedel_coverage 0.0
_reflns_limit_h_max 6
_reflns_limit_h_min 0
_reflns_limit_k_max 12
_reflns_limit_k_min 0
_reflns_limit_l_max 21
_reflns_limit_l_min 0
_reflns_number_gt 1130
_reflns_number_total 1139
_reflns_threshold_expression I>=2u(I)
_cod_data_source_file 39_TAAM_ANIS_0.8.cif
_cod_data_source_block 39_TAAM_ANIS_0.8
_cod_original_sg_symbol_Hall ' P 2ac 2ab'
_cod_database_code 2022081
_olex2_refinement_description
;
;
_olex2_submission_special_instructions 'No special instructions were received'

loop_
_space_group_symop_id
_space_group_symop_operation_xyz
1 x,y,z
2 x+1/2,-y+1/2,-z
3 -x,y+1/2,-z+1/2
4 -x+1/2,-y,z+1/2

loop_
_atom_site_label
_atom_site_type_symbol
_atom_site_fract_x
_atom_site_fract_y
_atom_site_fract_z
_atom_site_U_iso_or_equiv
_atom_site_adp_type
_atom_site_occupancy
_atom_site_refinement_flags_posn
Cl(1 Cl 0.44634(6) 0.38628(3) 0.288530(16) 0.01294(8) Uani 1.000000 .
O(1) O 0.44928(19) -0.00559(10) -0.13955(5) 0.0157(2) Uani 1.000000 .
O(2) O 0.39658(17) -0.19173(10) -0.06895(6) 0.0134(2) Uani 1.000000 .
O(3) O -0.30615(17) 0.12911(10) 0.09985(6) 0.0135(2) Uani 1.000000 .
H(3) H -0.334(4) 0.039(2) 0.1325(13) 0.037(6) Uani 1.000000 .
N(1) N -0.0914(2) -0.18783(11) -0.07867(7) 0.0110(2) Uani 1.000000 .
H(1a H -0.048(4) -0.268(2) -0.1214(14) 0.034(6) Uani 1.000000 .
H(1b H -0.055(5) -0.220(2) -0.0243(12) 0.031(6) Uani 1.000000 .
H(1c H -0.281(5) -0.174(3) -0.0815(16) 0.056(9) Uani 1.000000 .
N(2) N -0.0406(2) 0.26531(12) 0.21670(7) 0.0139(2) Uani 1.000000 .
H(2a H -0.062(6) 0.361(2) 0.1891(16) 0.051(8) Uani 1.000000 .
H(2b H -0.227(5) 0.236(3) 0.2379(13) 0.045(8) Uani 1.000000 .
H(2c H 0.062(6) 0.291(2) 0.2674(11) 0.037(7) Uani 1.000000 .
C(1) C 0.3169(2) -0.08738(13) -0.10342(7) 0.0102(3) Uani 1.000000 .
C(2) C 0.0389(3) -0.06023(12) -0.10048(7) 0.0103(2) Uani 1.000000 .
H(2) H -0.016(3) -0.0360(19) -0.1605(9) 0.024(5) Uani 1.000000 .
C(3) C -0.0289(3) 0.05613(14) -0.04543(7) 0.0114(3) Uani 1.000000 .
H(3a H 0.038(4) 0.1503(17) -0.0705(9) 0.025(5) Uani 1.000000 .
H(3b H -0.232(4) 0.0616(17) -0.0448(11) 0.025(5) Uani 1.000000 .
C(4) C 0.0678(3) 0.04233(13) 0.03751(7) 0.0115(2) Uani 1.000000 .
H(4a H 0.023(3) -0.0575(16) 0.0640(9) 0.022(5) Uani 1.000000 .
H(4b H 0.270(4) 0.0503(19) 0.0370(12) 0.035(6) Uani 1.000000 .
C(5) C -0.0488(3) 0.15093(12) 0.08944(7) 0.0108(2) Uani 1.000000 .
H(5) H -0.034(4) 0.250(2) 0.0614(9) 0.030(5) Uani 1.000000 .
C(6) C 0.0815(3) 0.16012(14) 0.16704(8) 0.0128(3) Uani 1.000000 .
H(6a H 0.283(4) 0.192(2) 0.1595(10) 0.036(6) Uani 1.000000 .
H(6b H 0.077(4) 0.061(2) 0.1960(11) 0.038(6) Uani 1.000000 .

loop_
_atom_site_aniso_label
_atom_site_aniso_U_11
_atom_site_aniso_U_22
_atom_site_aniso_U_33
_atom_site_aniso_U_12
_atom_site_aniso_U_13
_atom_site_aniso_U_23
Cl(1 0.01154(15) 0.01496(13) 0.01233(13) 0.00064(12) -0.00021(12) 0.00097(11)
O(1) 0.0089(4) 0.0185(5) 0.0196(5) -0.0013(4) 0.0009(4) 0.0070(4)
O(2) 0.0071(5) 0.0143(4) 0.0189(5) 0.0010(4) 0.0002(4) 0.0034(4)
O(3) 0.0077(4) 0.0153(5) 0.0177(5) 0.0011(4) 0.0001(4) -0.0000(4)
H(3) 0.020(11) 0.042(15) 0.049(14) -0.003(12) 0.009(11) 0.019(13)
N(1) 0.0083(7) 0.0116(5) 0.0131(6) -0.0006(4) 0.0002(4) 0.0004(4)
H(1a 0.026(13) 0.030(13) 0.047(15) 0.009(13) 0.018(14) -0.020(12)
H(1b 0.037(14) 0.044(14) 0.011(12) -0.035(14) -0.007(12) 0.029(11)
H(1c 0.008(16) 0.10(2) 0.06(2) 0.026(15) -0.002(13) 0.044(18)
N(2) 0.0126(5) 0.0145(5) 0.0146(5) 0.0030(5) 0.0017(5) -0.0017(5)
H(2a 0.057(19) 0.013(13) 0.08(2) 0.005(15) -0.006(18) -0.006(14)
H(2b 0.033(16) 0.072(18) 0.030(14) -0.047(16) -0.004(12) 0.032(13)
H(2c 0.060(18) 0.053(16) -0.001(10) -0.005(16) -0.014(13) -0.012(10)
C(1) 0.0083(6) 0.0116(6) 0.0106(6) -0.0008(5) -0.0008(5) 0.0008(5)
C(2) 0.0073(6) 0.0118(5) 0.0120(6) 0.0004(5) 0.0003(5) -0.0005(4)
H(2) 0.023(12) 0.043(11) 0.006(9) 0.000(10) -0.022(8) 0.007(9)
C(3) 0.0101(7) 0.0105(6) 0.0136(6) 0.0008(5) -0.0016(5) 0.0000(5)
H(3a 0.036(13) 0.016(10) 0.022(10) -0.013(11) -0.015(10) 0.008(9)
H(3b 0.013(12) 0.021(10) 0.042(12) 0.004(10) 0.010(10) -0.007(9)
C(4) 0.0091(6) 0.0112(6) 0.0143(6) 0.0014(6) -0.0016(6) -0.0007(5)
H(4a 0.033(12) 0.004(9) 0.030(10) -0.018(10) -0.011(10) 0.006(8)
H(4b 0.035(15) 0.032(12) 0.038(12) 0.001(13) -0.003(12) -0.017(10)
C(5) 0.0090(6) 0.0096(5) 0.0138(6) 0.0001(5) -0.0013(6) -0.0004(5)
H(5) 0.032(13) 0.037(13) 0.021(11) 0.010(12) -0.010(11) -0.011(10)
C(6) 0.0096(7) 0.0137(6) 0.0150(6) 0.0008(6) -0.0021(5) 0.0001(5)
H(6a 0.038(16) 0.051(15) 0.018(11) 0.015(13) -0.000(11) -0.012(10)
H(6b 0.053(15) 0.025(12) 0.036(12) 0.018(13) 0.008(12) -0.011(10)

loop_
_atom_type_symbol
_atom_type_description
_atom_type_scat_dispersion_real
_atom_type_scat_dispersion_imag
_atom_type_scat_source
_atom_type_scat_dispersion_source
C C 0.00347 0.00161 'Clementi & Roetti, C., At. Data Nucl. Data Tables 1974, 14, (177-478); Clementi & Raimondi, J. Chem. Phys., 1963, 38, (2686-2689)' 'Henke, Gullikson and Davis, At. Data and Nucl. Data Tables, 1993, 54, 2'
H H 0.00000 0.00000 'Clementi & Roetti, C., At. Data Nucl. Data Tables 1974, 14, (177-478); Clementi & Raimondi, J. Chem. Phys., 1963, 38, (2686-2689)' 'Henke, Gullikson and Davis, At. Data and Nucl. Data Tables, 1993, 54, 2'
N N 0.00653 0.00323 'Clementi & Roetti, C., At. Data Nucl. Data Tables 1974, 14, (177-478); Clementi & Raimondi, J. Chem. Phys., 1963, 38, (2686-2689)' 'Henke, Gullikson and Davis, At. Data and Nucl. Data Tables, 1993, 54, 2'
O O 0.01158 0.00611 'Clementi & Roetti, C., At. Data Nucl. Data Tables 1974, 14, (177-478); Clementi & Raimondi, J. Chem. Phys., 1963, 38, (2686-2689)' 'Henke, Gullikson and Davis, At. Data and Nucl. Data Tables, 1993, 54, 2'

loop_
_geom_angle_atom_site_label_1
_geom_angle_atom_site_label_2
_geom_angle_atom_site_label_3
_geom_angle
_geom_angle_site_symmetry_1
_geom_angle_site_symmetry_3
_geom_angle_publ_flag
C(5) O(3) H(3) 109.5(11) . . ?
H(1b N(1) H(1a 110.9(19) . . ?
H(1c N(1) H(1a 106(2) . . ?
H(1c N(1) H(1b 106(2) . . ?
C(2) N(1) H(1a 109.0(12) . . ?
C(2) N(1) H(1b 114.1(12) . . ?
C(2) N(1) H(1c 110.3(16) . . ?
H(2b N(2) H(2a 106(2) . . ?
H(2c N(2) H(2a 102.9(18) . . ?
H(2c N(2) H(2b 105.2(18) . . ?
C(6) N(2) H(2a 113.4(15) . . ?
C(6) N(2) H(2b 114.6(14) . . ?
C(6) N(2) H(2c 113.6(14) . . ?
O(2) C(1) O(1) 124.23(12) . . ?
C(2) C(1) O(1) 118.22(11) . . ?
C(2) C(1) O(2) 117.55(11) . . ?
C(1) C(2) N(1) 109.35(10) . . ?
H(2) C(2) N(1) 107.0(10) . . ?
H(2) C(2) C(1) 105.6(9) . . ?
C(3) C(2) N(1) 110.68(11) . . ?
C(3) C(2) C(1) 112.73(11) . . ?
C(3) C(2) H(2) 111.2(10) . . ?
H(3a C(3) C(2) 107.7(9) . . ?
H(3b C(3) C(2) 106.4(9) . . ?
H(3b C(3) H(3a 107.2(14) . . ?
C(4) C(3) C(2) 115.84(11) . . ?
C(4) C(3) H(3a 109.7(8) . . ?
C(4) C(3) H(3b 109.7(10) . . ?
H(4a C(4) C(3) 113.0(8) . . ?
H(4b C(4) C(3) 109.1(11) . . ?
H(4b C(4) H(4a 106.5(14) . . ?
C(5) C(4) C(3) 110.39(11) . . ?
C(5) C(4) H(4a 106.2(9) . . ?
C(5) C(4) H(4b 111.6(10) . . ?
C(4) C(5) O(3) 112.05(11) . . ?
H(5) C(5) O(3) 105.4(11) . . ?
H(5) C(5) C(4) 108.9(10) . . ?
C(6) C(5) O(3) 110.63(11) . . ?
C(6) C(5) C(4) 111.65(11) . . ?
C(6) C(5) H(5) 107.9(9) . . ?
C(5) C(6) N(2) 110.08(11) . . ?
H(6a C(6) N(2) 107.6(9) . . ?
H(6a C(6) C(5) 111.0(9) . . ?
H(6b C(6) N(2) 109.8(9) . . ?
H(6b C(6) C(5) 109.9(10) . . ?
H(6b C(6) H(6a 108.4(15) . . ?

loop_
_geom_bond_atom_site_label_1
_geom_bond_atom_site_label_2
_geom_bond_distance
_geom_bond_site_symmetry_2
_geom_bond_publ_flag
O(1) C(1) 1.2460(16) . ?
O(2) C(1) 1.2614(15) . ?
O(3) H(3) 1.06(2) . ?
O(3) C(5) 1.4256(17) . ?
N(1) H(1a 1.11(2) . ?
N(1) H(1b 1.01(2) . ?
N(1) H(1c 1.04(3) . ?
N(1) C(2) 1.4862(16) . ?
N(2) H(2a 1.06(3) . ?
N(2) H(2b 1.12(2) . ?
N(2) H(2c 1.07(2) . ?
N(2) C(6) 1.4983(17) . ?
C(1) C(2) 1.5341(17) . ?
C(2) H(2) 1.109(16) . ?
C(2) C(3) 1.5326(17) . ?
C(3) H(3a 1.083(18) . ?
C(3) H(3b 1.11(2) . ?
C(3) C(4) 1.5377(17) . ?
C(4) H(4a 1.108(16) . ?
C(4) H(4b 1.10(2) . ?
C(4) C(5) 1.5315(18) . ?
C(5) H(5) 1.08(2) . ?
C(5) C(6) 1.5238(17) . ?
C(6) H(6a 1.14(2) . ?
C(6) H(6b 1.10(2) . ?
